data_6000257
loop_
_publ_author_name
'Weil, K. S.'
'Kumta, P. N.'
'Grins, J.'

_publ_section_title
;
 Revisiting a Rare Intermetallic Ternary Nitride, Ni2Mo3N: Crystal
 Structure and Property Measurements
;
_journal_coden_ASTM JSSCBI
_journal_issue 1
_journal_name_full 'Journal of Solid State Chemistry'
_journal_page_first 22
_journal_page_last 35
_journal_paper_doi 10.1006/jssc.1999.8296
_journal_volume 146
_journal_year 1999
_chemical_formula_sum 'Mo3 N Ni2'
_space_group_crystal_system cubic
_space_group_IT_number 213
_space_group_name_H-M_alt 'P 41 3 2'
_symmetry_space_group_name_Hall 'P 4bd 2ab 3'
_symmetry_space_group_name_H-M 'P 41 3 2'
_cell_angle_alpha 90.000
_cell_angle_beta 90.000
_cell_angle_gamma 90.000
_cell_formula_units_Z 4
_cell_length_a 6.6340
_cell_length_b 6.6340
_cell_length_c 6.6340
_cell_measurement_radiation x-rays
_cell_measurement_wavelength 1.541874
_cell_volume 291.962
_cod_database_code 6000257

loop_
_symmetry_equiv_pos_as_xyz
'x, y, z'
'-y+0.25, x+0.75, z+0.25'
'-x+0.5, -y, z+0.5'
'y+0.25, -x+0.25, z+0.75'
'x+0.25, -z+0.25, y+0.75'
'x+0.5, -y+0.5, -z'
'x+0.75, z+0.25, -y+0.25'
'z+0.75, y+0.25, -x+0.25'
'-x, y+0.5, -z+0.5'
'-z+0.25, y+0.75, x+0.25'
'z, x, y'
'y, z, x'
'-y+0.5, -z, x+0.5'
'z+0.5, -x+0.5, -y'
'-y, z+0.5, -x+0.5'
'-z+0.5, -x, y+0.5'
'-z, x+0.5, -y+0.5'
'y+0.5, -z+0.5, -x'
'y+0.75, x+0.25, -z+0.25'
'-y+0.75, -x+0.75, -z+0.75'
'-x+0.25, z+0.75, y+0.25'
'-x+0.75, -z+0.75, -y+0.75'
'z+0.25, -y+0.25, x+0.75'
'-z+0.75, -y+0.75, -x+0.75'

loop_
_atom_site_label
_atom_site_fract_x
_atom_site_fract_y
_atom_site_fract_z
_atom_site_occupancy
_atom_site_B_iso_or_equiv
Ni 0.067 0.067 0.067 1.00000 0.333
Mo 0.125 0.202 0.452 1.00000 0.305
N 0.375 0.375 0.375 1.00000 0.687

loop_
_pd_peak_d_spacing
_pd_peak_calc_intensity_net
4.690947 3.90
3.830142 24.85
2.966815 66.45
2.708319 21.85
2.345473 0.83
2.211333 1000.00
2.097855 562.69
2.000226 256.80
1.915071 13.05
1.839941 0.10
1.773011 59.76
1.658500 6.20
1.608981 0.71
1.563649 76.20
1.521944 9.51
1.483407 66.55
1.447657 12.10
1.414374 36.12
1.354160 14.65
1.326800 35.86
1.301034 220.92
1.276714 45.59
1.231903 185.85
1.211197 48.29
1.172737 2.71
1.154831 1.55
1.137722 17.21
1.121351 68.19
1.105667 64.83
1.090623 42.83
1.076177 62.28
1.048928 3.68
1.036057 31.88
1.023648 0.96
1.011675 5.59
1.000113 1.72
0.988938 33.03
0.978130 7.23
0.957535 1.10
0.947714 49.57
0.938189 41.09
0.928946 11.18
0.919970 1.87
0.911250 49.23
0.902773 41.58
0.886506 73.90
0.878695 53.72
0.871087 14.65
0.863673 96.71
0.849397 131.63
0.842519 98.15
0.829250 12.83
0.822846 35.29
0.816589 149.99
0.810472 4.46
0.804491 61.79
0.798640 56.72
